data_4036855
loop_
_publ_author_name
'Liu, Gong-Qing'
'Cui, Bin'
'Xu, Rong'
'Li, Yue-Ming'

_publ_section_title
;
 Preparation of trans-2-Substituted-4-halopiperidines and
 cis-2-Substituted-4-halotetrahydropyrans via AlCl3-Catalyzed Prins
 Reaction.
;
_journal_issue 12
_journal_name_full 'The Journal of organic chemistry'
_journal_page_first 5144
_journal_page_last 5161
_journal_paper_doi 10.1021/acs.joc.6b00725
_journal_volume 81
_journal_year 2016
_chemical_formula_moiety 'C18 H19 Br N2 O4 S'
_chemical_formula_sum 'C18 H19 Br N2 O4 S'
_chemical_formula_weight 439.32
_space_group_crystal_system triclinic
_space_group_IT_number 2
_space_group_name_Hall '-P 1'
_space_group_name_H-M_alt 'P -1'
_atom_sites_solution_hydrogens geom
_audit_creation_date 2015-08-14
_audit_creation_method
;
Olex2 1.2-beta
(compiled 2014.10.16 svn.r3037 for OlexSys, GUI svn.r4914)
;
_cell_angle_alpha 92.49(3)
_cell_angle_beta 92.80(3)
_cell_angle_gamma 91.60(3)
_cell_formula_units_Z 2
_cell_length_a 6.4043(13)
_cell_length_b 7.3316(15)
_cell_length_c 19.670(4)
_cell_measurement_temperature 113(2)
_cell_volume 921.2(3)
_computing_molecular_graphics 'Olex2 (Dolomanov et al., 2009)'
_computing_publication_material 'Olex2 (Dolomanov et al., 2009)'
_computing_structure_refinement 'ShelXL (Sheldrick, 2008)'
_diffrn_ambient_temperature 113.15
_diffrn_measured_fraction_theta_full 0.996
_diffrn_measured_fraction_theta_max 0.990
_diffrn_measurement_device_type 'Bruker P4'
_diffrn_measurement_method '\w scans'
_diffrn_radiation_monochromator graphite
_diffrn_radiation_type MoK\a
_diffrn_radiation_wavelength 0.71073
_diffrn_reflns_av_R_equivalents 0.0603
_diffrn_reflns_av_unetI/netI 0.1382
_diffrn_reflns_Laue_measured_fraction_full 0.996
_diffrn_reflns_Laue_measured_fraction_max 0.990
_diffrn_reflns_limit_h_max 8
_diffrn_reflns_limit_h_min -8
_diffrn_reflns_limit_k_max 8
_diffrn_reflns_limit_k_min -9
_diffrn_reflns_limit_l_max 25
_diffrn_reflns_limit_l_min -25
_diffrn_reflns_number 7019
_diffrn_reflns_point_group_measured_fraction_full 0.996
_diffrn_reflns_point_group_measured_fraction_max 0.990
_diffrn_reflns_theta_full 25.242
_diffrn_reflns_theta_max 27.831
_diffrn_reflns_theta_min 2.075
_exptl_absorpt_coefficient_mu 2.371
_exptl_absorpt_correction_type none
_exptl_crystal_density_diffrn 1.584
_exptl_crystal_F_000 448
_exptl_crystal_size_max 0.2
_exptl_crystal_size_mid 0.18
_exptl_crystal_size_min 0.12
_refine_diff_density_max 1.595
_refine_diff_density_min -0.966
_refine_diff_density_rms 0.159
_refine_ls_extinction_method none
_refine_ls_goodness_of_fit_ref 1.048
_refine_ls_hydrogen_treatment constr
_refine_ls_matrix_type full
_refine_ls_number_parameters 237
_refine_ls_number_reflns 4161
_refine_ls_number_restraints 12
_refine_ls_restrained_S_all 1.047
_refine_ls_R_factor_all 0.0996
_refine_ls_R_factor_gt 0.0785
_refine_ls_shift/su_max 0.003
_refine_ls_shift/su_mean 0.000
_refine_ls_structure_factor_coef Fsqd
_refine_ls_weighting_details
;
 w=1/[\s^2^(Fo^2^)+(0.1664P)^2^]
 where P=(Fo^2^+2Fc^2^)/3
;
_refine_ls_weighting_scheme calc
_refine_ls_wR_factor_gt 0.2315
_refine_ls_wR_factor_ref 0.2674
_reflns_Friedel_coverage 0.000
_reflns_number_gt 2850
_reflns_number_total 4161
_reflns_threshold_expression 'I > 2\s(I)'
_cod_data_source_file jo6b00725_si_002.cif
_cod_data_source_block shelxl_2
_cod_database_code 4036855
_shelxl_version_number 2013-2
_shelx_space_group_comment
;
The symmetry employed for this shelxl refinement is uniquely defined
by the following loop, which should always be used as a source of
symmetry information in preference to the above space-group names.
They are only intended as comments.
;
_shelx_estimated_absorpt_t_max 0.764
_shelx_estimated_absorpt_t_min 0.648
_olex2_refinement_description
;
1. Twinned data refinement
 Scales: 0.825(2) 0.175(2)
2. Fixed Uiso
 At 1.2 times of:
  All C(H) groups, All C(H,H) groups
 At 1.5 times of:
  All C(H,H,H) groups
3. Uiso/Uaniso restraints and constraints
Uanis(C3) \\sim Ueq, Uanis(N1) \\sim Ueq: with sigma of 0.001 and sigma for
terminal atoms of 0.002
4.a Ternary CH refined with riding coordinates:
 C3(H3), C5(H5)
4.b Secondary CH2 refined with riding coordinates:
 C1(H1A,H1B), C2(H2A,H2B), C4(H4A,H4B)
4.c Aromatic/amide H refined with riding coordinates:
 C7(H7), C8(H8), C10(H10), C11(H11), C13(H13), C14(H14), C16(H16), C17(H17)
4.d Idealised Me refined as rotating group:
 C18(H18A,H18B,H18C)
;
_olex2_submission_special_instructions 'No special instructions were received'

loop_
_space_group_symop_operation_xyz
'x, y, z'
'-x, -y, -z'

loop_
_atom_site_label
_atom_site_type_symbol
_atom_site_fract_x
_atom_site_fract_y
_atom_site_fract_z
_atom_site_U_iso_or_equiv
_atom_site_adp_type
_atom_site_occupancy
_atom_site_site_symmetry_order
_atom_site_calc_flag
_atom_site_refinement_flags_posn
_atom_site_refinement_flags_adp
Br1 Br 1.11175(15) 0.57851(14) 0.20271(5) 0.0244(3) Uani 1 1 d . .
S1 S 0.5605(3) 0.0006(3) 0.33222(10) 0.0170(5) Uani 1 1 d . .
O1 O 0.6607(11) -0.1706(9) 0.3321(3) 0.0241(15) Uani 1 1 d . .
O2 O 0.3346(10) -0.0012(10) 0.3254(3) 0.0238(15) Uani 1 1 d . .
O3 O 0.6464(15) -0.2892(13) -0.0790(4) 0.045(2) Uani 1 1 d . .
O4 O 0.3490(15) -0.3527(13) -0.0361(4) 0.044(2) Uani 1 1 d . .
N1 N 0.6551(12) 0.1145(11) 0.2703(4) 0.0167(15) Uani 1 1 d . U
N2 N 0.5246(17) -0.2840(13) -0.0308(4) 0.033(2) Uani 1 1 d . .
C1 C 0.5552(13) 0.2850(13) 0.2505(5) 0.0190(18) Uani 1 1 d . .
H1A H 0.4495 0.3180 0.2837 0.023 Uiso 1 1 calc R .
H1B H 0.4824 0.2650 0.2051 0.023 Uiso 1 1 calc R .
C2 C 0.7190(14) 0.4439(14) 0.2482(5) 0.0211(19) Uani 1 1 d . .
H2A H 0.6527 0.5535 0.2302 0.025 Uiso 1 1 calc R .
H2B H 0.7809 0.4755 0.2944 0.025 Uiso 1 1 calc R .
C3 C 0.8845(12) 0.3792(11) 0.2022(5) 0.0148(15) Uani 1 1 d . U
H3 H 0.8223 0.3569 0.1548 0.018 Uiso 1 1 calc R .
C4 C 0.9934(14) 0.2068(12) 0.2254(5) 0.0177(18) Uani 1 1 d . .
H4A H 1.0654 0.2319 0.2707 0.021 Uiso 1 1 calc R .
H4B H 1.0996 0.1715 0.1928 0.021 Uiso 1 1 calc R .
C5 C 0.8305(13) 0.0492(13) 0.2295(4) 0.0170(18) Uani 1 1 d . .
H5 H 0.8992 -0.0506 0.2546 0.020 Uiso 1 1 calc R .
C6 C 0.7485(14) -0.0317(13) 0.1600(4) 0.0171(17) Uani 1 1 d . .
C7 C 0.5419(15) -0.1050(14) 0.1505(5) 0.023(2) Uani 1 1 d . .
H7 H 0.4514 -0.0978 0.1873 0.027 Uiso 1 1 calc R .
C8 C 0.4678(16) -0.1877(15) 0.0883(5) 0.026(2) Uani 1 1 d . .
H8 H 0.3274 -0.2331 0.0824 0.031 Uiso 1 1 calc R .
C9 C 0.6032(17) -0.2025(13) 0.0352(5) 0.024(2) Uani 1 1 d . .
C10 C 0.8091(17) -0.1374(16) 0.0429(5) 0.031(2) Uani 1 1 d . .
H10 H 0.9007 -0.1519 0.0066 0.038 Uiso 1 1 calc R .
C11 C 0.8814(16) -0.0482(15) 0.1060(5) 0.026(2) Uani 1 1 d . .
H11 H 1.0206 0.0002 0.1113 0.031 Uiso 1 1 calc R .
C12 C 0.6373(14) 0.1237(13) 0.4096(4) 0.0182(18) Uani 1 1 d . .
C13 C 0.8485(16) 0.1460(17) 0.4293(5) 0.032(3) Uani 1 1 d . .
H13 H 0.9515 0.1023 0.4001 0.039 Uiso 1 1 calc R .
C14 C 0.9098(16) 0.2337(18) 0.4929(6) 0.037(3) Uani 1 1 d . .
H14 H 1.0538 0.2459 0.5069 0.044 Uiso 1 1 calc R .
C15 C 0.7555(16) 0.3035(13) 0.5358(4) 0.022(2) Uani 1 1 d . .
C16 C 0.5492(17) 0.2813(14) 0.5146(5) 0.027(2) Uani 1 1 d . .
H16 H 0.4459 0.3250 0.5438 0.032 Uiso 1 1 calc R .
C17 C 0.4844(16) 0.1963(14) 0.4513(5) 0.023(2) Uani 1 1 d . .
H17 H 0.3405 0.1881 0.4370 0.028 Uiso 1 1 calc R .
C18 C 0.8257(19) 0.3920(16) 0.6049(5) 0.031(2) Uani 1 1 d . .
H18A H 0.9010 0.5076 0.5984 0.047 Uiso 1 1 calc GR .
H18B H 0.9182 0.3099 0.6293 0.047 Uiso 1 1 calc GR .
H18C H 0.7030 0.4154 0.6315 0.047 Uiso 1 1 calc GR .

loop_
_atom_site_aniso_label
_atom_site_aniso_U_11
_atom_site_aniso_U_22
_atom_site_aniso_U_33
_atom_site_aniso_U_23
_atom_site_aniso_U_13
_atom_site_aniso_U_12
Br1 0.0227(4) 0.0197(5) 0.0306(5) 0.0030(4) 0.0014(4) -0.0058(3)
S1 0.0192(10) 0.0185(12) 0.0131(9) 0.0013(8) 0.0009(8) -0.0039(8)
O1 0.038(4) 0.016(3) 0.020(3) 0.007(3) 0.007(3) -0.002(3)
O2 0.016(3) 0.029(4) 0.026(3) -0.001(3) 0.002(2) -0.009(3)
O3 0.068(6) 0.052(6) 0.013(3) -0.001(4) 0.000(4) -0.002(5)
O4 0.051(5) 0.050(6) 0.030(4) 0.000(4) -0.020(4) -0.007(4)
N1 0.0168(17) 0.0170(17) 0.0163(17) 0.0007(10) 0.0013(9) 0.0007(10)
N2 0.051(6) 0.025(5) 0.023(4) 0.000(4) -0.003(4) 0.002(4)
C1 0.008(4) 0.027(5) 0.023(4) 0.003(4) 0.002(3) -0.005(3)
C2 0.016(4) 0.030(5) 0.018(4) 0.001(4) 0.005(3) -0.002(4)
C3 0.0160(17) 0.0141(18) 0.0144(17) 0.0006(10) 0.0002(10) 0.0020(10)
C4 0.019(4) 0.011(4) 0.023(4) -0.002(3) 0.000(3) 0.002(3)
C5 0.013(4) 0.024(5) 0.014(4) 0.000(3) -0.001(3) 0.008(3)
C6 0.017(4) 0.018(5) 0.017(4) 0.002(3) 0.000(3) 0.004(3)
C7 0.020(4) 0.019(5) 0.029(5) -0.003(4) 0.005(4) -0.002(4)
C8 0.022(5) 0.028(6) 0.028(5) 0.003(4) -0.003(4) -0.004(4)
C9 0.039(6) 0.014(5) 0.016(4) -0.001(4) 0.000(4) -0.001(4)
C10 0.037(6) 0.037(7) 0.021(5) -0.006(4) 0.010(4) 0.001(5)
C11 0.027(5) 0.024(5) 0.026(5) -0.005(4) 0.004(4) -0.004(4)
C12 0.019(4) 0.017(5) 0.019(4) 0.004(4) 0.000(3) -0.001(3)
C13 0.022(5) 0.053(8) 0.019(5) -0.014(5) 0.003(4) -0.004(5)
C14 0.020(5) 0.063(8) 0.026(5) -0.002(5) -0.004(4) 0.000(5)
C15 0.035(5) 0.018(5) 0.012(4) 0.000(3) 0.000(4) -0.009(4)
C16 0.036(6) 0.022(5) 0.024(5) 0.001(4) 0.009(4) 0.004(4)
C17 0.028(5) 0.023(5) 0.017(4) -0.004(4) -0.002(4) 0.001(4)
C18 0.055(7) 0.027(6) 0.011(4) -0.004(4) -0.001(4) -0.006(5)

loop_
_atom_type_symbol
_atom_type_description
_atom_type_scat_dispersion_real
_atom_type_scat_dispersion_imag
_atom_type_scat_source
C C 0.0033 0.0016 'International Tables Vol C Tables 4.2.6.8 and 6.1.1.4'
H H 0.0000 0.0000 'International Tables Vol C Tables 4.2.6.8 and 6.1.1.4'
Br Br -0.2901 2.4595 'International Tables Vol C Tables 4.2.6.8 and 6.1.1.4'
N N 0.0061 0.0033 'International Tables Vol C Tables 4.2.6.8 and 6.1.1.4'
O O 0.0106 0.0060 'International Tables Vol C Tables 4.2.6.8 and 6.1.1.4'
S S 0.1246 0.1234 'International Tables Vol C Tables 4.2.6.8 and 6.1.1.4'

loop_
_geom_angle_atom_site_label_1
_geom_angle_atom_site_label_2
_geom_angle_atom_site_label_3
_geom_angle
O1 S1 O2 117.9(4)
O1 S1 N1 106.9(4)
O1 S1 C12 108.0(4)
O2 S1 N1 108.9(4)
O2 S1 C12 107.6(4)
N1 S1 C12 107.0(4)
C1 N1 S1 119.1(6)
C1 N1 C5 117.6(7)
C5 N1 S1 123.2(6)
O3 N2 C9 118.3(10)
O4 N2 O3 122.3(9)
O4 N2 C9 119.2(9)
N1 C1 H1A 109.4
N1 C1 H1B 109.4
N1 C1 C2 111.1(7)
H1A C1 H1B 108.0
C2 C1 H1A 109.4
C2 C1 H1B 109.4
C1 C2 H2A 110.4
C1 C2 H2B 110.4
H2A C2 H2B 108.6
C3 C2 C1 106.9(7)
C3 C2 H2A 110.4
C3 C2 H2B 110.4
Br1 C3 H3 109.6
C2 C3 Br1 107.9(6)
C2 C3 H3 109.6
C2 C3 C4 114.0(8)
C4 C3 Br1 106.1(5)
C4 C3 H3 109.6
C3 C4 H4A 109.7
C3 C4 H4B 109.7
C3 C4 C5 109.8(7)
H4A C4 H4B 108.2
C5 C4 H4A 109.7
C5 C4 H4B 109.7
N1 C5 C4 108.9(7)
N1 C5 H5 107.7
N1 C5 C6 110.8(7)
C4 C5 H5 107.7
C6 C5 C4 113.9(7)
C6 C5 H5 107.7
C7 C6 C5 120.9(8)
C11 C6 C5 120.5(8)
C11 C6 C7 118.4(8)
C6 C7 H7 119.2
C8 C7 C6 121.7(9)
C8 C7 H7 119.2
C7 C8 H8 120.6
C9 C8 C7 118.9(9)
C9 C8 H8 120.6
C8 C9 N2 119.1(9)
C10 C9 N2 119.4(9)
C10 C9 C8 121.4(9)
C9 C10 H10 120.4
C9 C10 C11 119.2(9)
C11 C10 H10 120.4
C6 C11 C10 120.4(9)
C6 C11 H11 119.8
C10 C11 H11 119.8
C13 C12 S1 119.9(7)
C13 C12 C17 120.1(8)
C17 C12 S1 120.0(7)
C12 C13 H13 120.0
C12 C13 C14 120.1(9)
C14 C13 H13 120.0
C13 C14 H14 120.1
C13 C14 C15 119.8(9)
C15 C14 H14 120.1
C14 C15 C18 118.7(9)
C16 C15 C14 118.7(8)
C16 C15 C18 122.5(9)
C15 C16 H16 118.7
C15 C16 C17 122.5(9)
C17 C16 H16 118.7
C12 C17 H17 120.7
C16 C17 C12 118.6(9)
C16 C17 H17 120.7
C15 C18 H18A 109.5
C15 C18 H18B 109.5
C15 C18 H18C 109.5
H18A C18 H18B 109.5
H18A C18 H18C 109.5
H18B C18 H18C 109.5

loop_
_geom_bond_atom_site_label_1
_geom_bond_atom_site_label_2
_geom_bond_distance
Br1 C3 2.032(9)
S1 O1 1.425(7)
S1 O2 1.446(7)
S1 N1 1.637(8)
S1 C12 1.776(9)
O3 N2 1.257(13)
O4 N2 1.218(13)
N1 C1 1.478(12)
N1 C5 1.490(11)
N2 C9 1.466(12)
C1 H1A 0.9900
C1 H1B 0.9900
C1 C2 1.550(13)
C2 H2A 0.9900
C2 H2B 0.9900
C2 C3 1.500(12)
C3 H3 1.0000
C3 C4 1.537(12)
C4 H4A 0.9900
C4 H4B 0.9900
C4 C5 1.542(13)
C5 H5 1.0000
C5 C6 1.528(12)
C6 C7 1.415(13)
C6 C11 1.396(13)
C7 H7 0.9500
C7 C8 1.396(14)
C8 H8 0.9500
C8 C9 1.393(14)
C9 C10 1.389(15)
C10 H10 0.9500
C10 C11 1.429(14)
C11 H11 0.9500
C12 C13 1.392(13)
C12 C17 1.409(13)
C13 H13 0.9500
C13 C14 1.413(14)
C14 H14 0.9500
C14 C15 1.422(15)
C15 C16 1.369(15)
C15 C18 1.523(12)
C16 H16 0.9500
C16 C17 1.407(13)
C17 H17 0.9500
C18 H18A 0.9800
C18 H18B 0.9800
C18 H18C 0.9800

loop_
_geom_torsion_atom_site_label_1
_geom_torsion_atom_site_label_2
_geom_torsion_atom_site_label_3
_geom_torsion_atom_site_label_4
_geom_torsion
Br1 C3 C4 C5 177.7(5)
S1 N1 C1 C2 129.0(6)
S1 N1 C5 C4 -131.8(7)
S1 N1 C5 C6 102.2(8)
S1 C12 C13 C14 -176.0(9)
S1 C12 C17 C16 175.4(7)
O1 S1 N1 C1 169.9(6)
O1 S1 N1 C5 -6.2(8)
O1 S1 C12 C13 51.4(10)
O1 S1 C12 C17 -127.8(8)
O2 S1 N1 C1 41.4(7)
O2 S1 N1 C5 -134.7(7)
O2 S1 C12 C13 179.7(8)
O2 S1 C12 C17 0.5(9)
O3 N2 C9 C8 177.0(10)
O3 N2 C9 C10 -1.2(15)
O4 N2 C9 C8 -7.0(15)
O4 N2 C9 C10 174.8(11)
N1 S1 C12 C13 -63.4(9)
N1 S1 C12 C17 117.4(8)
N1 C1 C2 C3 54.0(9)
N1 C5 C6 C7 -25.5(12)
N1 C5 C6 C11 159.7(9)
N2 C9 C10 C11 176.2(10)
C1 N1 C5 C4 52.1(9)
C1 N1 C5 C6 -73.9(10)
C1 C2 C3 Br1 -176.5(6)
C1 C2 C3 C4 -58.9(9)
C2 C3 C4 C5 59.0(9)
C3 C4 C5 N1 -50.7(9)
C3 C4 C5 C6 73.4(9)
C4 C5 C6 C7 -148.7(9)
C4 C5 C6 C11 36.6(12)
C5 N1 C1 C2 -54.7(10)
C5 C6 C7 C8 -176.7(9)
C5 C6 C11 C10 174.8(9)
C6 C7 C8 C9 1.8(15)
C7 C6 C11 C10 -0.1(15)
C7 C8 C9 N2 -178.1(9)
C7 C8 C9 C10 0.1(16)
C8 C9 C10 C11 -2.0(16)
C9 C10 C11 C6 1.9(16)
C11 C6 C7 C8 -1.8(15)
C12 S1 N1 C1 -74.6(7)
C12 S1 N1 C5 109.3(7)
C12 C13 C14 C15 -1.8(19)
C13 C12 C17 C16 -3.8(15)
C13 C14 C15 C16 1.0(17)
C13 C14 C15 C18 178.1(11)
C14 C15 C16 C17 -1.7(16)
C15 C16 C17 C12 3.1(16)
C17 C12 C13 C14 3.2(17)
C18 C15 C16 C17 -178.7(9)

loop_
_twin_individual_id
_twin_individual_mass_fraction_refined
1 0.825(2)
2 0.175(2)
